data_1572517
loop_
_publ_author_name
'Xiao, Caihong'
'Du, Shaowu'

_publ_section_title
;
 First Examples of Metal-Organic Frameworks with Pore-Encapsulated
 [Co(CO)4]&#x2212; Anions: Facile Synthesis, Crystal Structures and
 Stability Studies
;
_journal_issue 8
_journal_name_full Crystals
_journal_page_first 731
_journal_paper_doi 10.3390/cryst14080731
_journal_volume 14
_journal_year 2024
_chemical_formula_moiety 'C21 H21 Co0.5 N6, C4 Co O4'
_chemical_formula_sum 'C25 H21 Co1.5 N6 O4'
_chemical_formula_weight 557.87
_space_group_crystal_system monoclinic
_space_group_IT_number 15
_space_group_name_Hall '-C 2yc'
_space_group_name_H-M_alt 'C 1 2/c 1'
_atom_sites_solution_hydrogens difmap
_audit_creation_date 2024-03-10
_audit_creation_method
;
Olex2 1.5
(compiled 2022.04.07 svn.rca3783a0 for OlexSys, GUI svn.r6498)
;
_cell_angle_alpha 90
_cell_angle_beta 108.642(9)
_cell_angle_gamma 90
_cell_formula_units_Z 8
_cell_length_a 23.741(12)
_cell_length_b 12.626(6)
_cell_length_c 19.300(10)
_cell_measurement_reflns_used 5333
_cell_measurement_temperature 293(2)
_cell_measurement_theta_max 27.54
_cell_measurement_theta_min 2.66
_cell_volume 5482(5)
_computing_cell_refinement 'Siemens SMART'
_computing_data_collection 'Siemens SMART'
_computing_data_reduction 'Siemens XPREP'
_computing_molecular_graphics 'Olex2 1.5 (Dolomanov et al., 2009)'
_computing_publication_material 'Olex2 1.5 (Dolomanov et al., 2009)'
_computing_structure_refinement 'S'Siemens SHELXTL'
_computing_structure_solution 'Siemens SHELXTL'
_diffrn_ambient_temperature 293(2)
_diffrn_measured_fraction_theta_full 0.995
_diffrn_measured_fraction_theta_max 0.991
_diffrn_measurement_device_type 'Mercury70 (2x2 bin mode)'
_diffrn_radiation_type MoK\a
_diffrn_radiation_wavelength 0.71073
_diffrn_reflns_av_R_equivalents 0.0194
_diffrn_reflns_av_unetI/netI 0.0176
_diffrn_reflns_Laue_measured_fraction_full 0.995
_diffrn_reflns_Laue_measured_fraction_max 0.991
_diffrn_reflns_limit_h_max 30
_diffrn_reflns_limit_h_min -30
_diffrn_reflns_limit_k_max 16
_diffrn_reflns_limit_k_min -15
_diffrn_reflns_limit_l_max 25
_diffrn_reflns_limit_l_min -25
_diffrn_reflns_number 20683
_diffrn_reflns_point_group_measured_fraction_full 0.995
_diffrn_reflns_point_group_measured_fraction_max 0.991
_diffrn_reflns_theta_full 25.242
_diffrn_reflns_theta_max 27.540
_diffrn_reflns_theta_min 2.664
_exptl_absorpt_coefficient_mu 0.958
_exptl_crystal_colour red
_exptl_crystal_colour_primary red
_exptl_crystal_density_diffrn 1.352
_exptl_crystal_description prism
_exptl_crystal_F_000 2284
_exptl_crystal_size_max 0.8
_exptl_crystal_size_mid 0.3
_exptl_crystal_size_min 0.25
_refine_diff_density_max 0.380
_refine_diff_density_min -0.364
_refine_diff_density_rms 0.042
_refine_ls_extinction_method none
_refine_ls_goodness_of_fit_ref 1.046
_refine_ls_hydrogen_treatment refall
_refine_ls_matrix_type full
_refine_ls_number_parameters 415
_refine_ls_number_reflns 6267
_refine_ls_number_restraints 0
_refine_ls_restrained_S_all 1.046
_refine_ls_R_factor_gt 0.0439
_refine_ls_shift/su_max 0.001
_refine_ls_shift/su_mean 0.000
_refine_ls_structure_factor_coef Fsqd
_refine_ls_weighting_details 'w=1/[\s^2^(Fo^2^)+(0.0744P)^2^+2.5050P] where P=(Fo^2^+2Fc^2^)/3'
_refine_ls_wR_factor_gt 0.1226
_refine_ls_wR_factor_ref 0.1387
_reflns_Friedel_coverage 0.000
_reflns_number_gt 4548
_reflns_number_total 6267
_reflns_threshold_expression 'I > 2\s(I)'
_cod_data_source_file CIFs.txt
_cod_data_source_block compound1
_cod_original_formula_sum 'C25 H21 Co1.50 N6 O4'
_cod_database_code 1572517
_shelx_shelxl_version_number 2016/6
_shelx_space_group_comment
;
The symmetry employed for this shelxl refinement is uniquely defined
by the following loop, which should always be used as a source of
symmetry information in preference to the above space-group names.
They are only intended as comments.
;
_refine_ls_r_factor_ref 0.0620
_olex2_refinement_description
;
;
_olex2_submission_special_instructions 'No special instructions were received'

loop_
_space_group_symop_operation_xyz
'x, y, z'
'-x, y, -z+1/2'
'x+1/2, y+1/2, z'
'-x+1/2, y+1/2, -z+1/2'
'-x, -y, -z'
'x, -y, z-1/2'
'-x+1/2, -y+1/2, -z'
'x+1/2, -y+1/2, z-1/2'

loop_
_atom_site_label
_atom_site_type_symbol
_atom_site_fract_x
_atom_site_fract_y
_atom_site_fract_z
_atom_site_U_iso_or_equiv
_atom_site_adp_type
_atom_site_occupancy
_atom_site_site_symmetry_order
_atom_site_calc_flag
_atom_site_refinement_flags_posn
_atom_site_refinement_flags_adp
_atom_site_refinement_flags_occupancy
_atom_site_disorder_assembly
_atom_site_disorder_group
Co1 Co 0.250000 0.250000 0.000000 0.04186(13) Uani 1 2 d S . P . .
Co2 Co 0.58176(2) 0.25193(3) 0.07678(2) 0.06710(14) Uani 1 1 d . . . . .
O1 O 0.55419(19) 0.1477(3) 0.1958(2) 0.1676(14) Uani 1 1 d . . . . .
O2 O 0.48689(16) 0.2235(3) -0.05945(18) 0.1550(14) Uani 1 1 d . . . . .
O3 O 0.68876(13) 0.1556(3) 0.06462(18) 0.1494(13) Uani 1 1 d . . . . .
O4 O 0.60991(12) 0.4733(2) 0.11333(15) 0.1113(8) Uani 1 1 d . . . . .
N1 N 0.32533(7) 0.14446(14) 0.02625(9) 0.0498(4) Uani 1 1 d . . . . .
N2 N 0.39816(8) 0.04162(15) 0.08980(11) 0.0598(5) Uani 1 1 d . . . . .
N3 N 0.25141(8) 0.24319(13) 0.11234(10) 0.0504(4) Uani 1 1 d . . . . .
N4 N 0.23046(9) 0.19689(17) 0.21113(10) 0.0621(5) Uani 1 1 d . . . . .
N5 N 0.31130(7) 0.38206(13) 0.02626(9) 0.0481(4) Uani 1 1 d . . . . .
N6 N 0.39427(8) 0.47390(14) 0.06228(10) 0.0521(4) Uani 1 1 d . . . . .
C1 C 0.35239(10) 0.1029(2) 0.09083(14) 0.0600(6) Uani 1 1 d . . . . .
C2 C 0.35626(12) 0.1074(2) -0.01716(16) 0.0679(6) Uani 1 1 d . . . . .
C3 C 0.40052(13) 0.0443(2) 0.02084(17) 0.0757(7) Uani 1 1 d . . . . .
C4 C 0.21827(11) 0.18298(19) 0.13886(11) 0.0538(5) Uani 1 1 d . . . . .
C5 C 0.28680(11) 0.2985(3) 0.17115(13) 0.0685(7) Uani 1 1 d . . . . .
C6 C 0.27441(14) 0.2703(3) 0.23184(15) 0.0791(8) Uani 1 1 d . . . . .
C7 C 0.43441(11) -0.0224(3) 0.15156(18) 0.0739(7) Uani 1 1 d . . . . .
C8 C 0.39942(10) -0.1070(2) 0.17397(13) 0.0600(6) Uani 1 1 d . . . . .
C9 C 0.41372(15) -0.1375(4) 0.24539(18) 0.1110(14) Uani 1 1 d . . . . .
C10 C 0.11671(16) 0.2842(4) 0.23273(18) 0.1123(14) Uani 1 1 d . . . . .
C11 C 0.16344(11) 0.2344(2) 0.28143(12) 0.0602(6) Uani 1 1 d . . . . .
C12 C 0.17888(17) 0.2655(2) 0.35294(15) 0.0800(9) Uani 1 1 d . . . . .
C13 C 0.35207(15) -0.1559(2) 0.12556(15) 0.0851(9) Uani 1 1 d . . . . .
C14 C 0.19838(15) 0.1509(2) 0.25766(15) 0.0707(7) Uani 1 1 d . . . . .
C15 C 0.36974(10) 0.37817(18) 0.04640(12) 0.0515(5) Uani 1 1 d . . . . .
C16 C 0.29858(12) 0.4867(2) 0.02938(16) 0.0689(7) Uani 1 1 d . . . . .
C17 C 0.34903(12) 0.5434(2) 0.05158(18) 0.0763(8) Uani 1 1 d . . . . .
C18 C 0.45811(10) 0.4968(2) 0.09115(13) 0.0612(6) Uani 1 1 d . . . . .
C19 C 0.47999(9) 0.49895(18) 0.17360(12) 0.0539(5) Uani 1 1 d . . . . .
C20 C 0.49052(19) 0.5902(2) 0.21248(16) 0.1027(13) Uani 1 1 d . . . . .
C21 C 0.48982(18) 0.4070(2) 0.21224(17) 0.0960(11) Uani 1 1 d . . . . .
C22 C 0.56427(18) 0.1886(3) 0.1479(2) 0.1031(10) Uani 1 1 d . . . . .
C23 C 0.52391(17) 0.2360(3) -0.0048(2) 0.0932(10) Uani 1 1 d . . . . .
C24 C 0.64563(15) 0.1938(3) 0.06855(18) 0.0954(10) Uani 1 1 d . . . . .
C25 C 0.59833(13) 0.3861(3) 0.09927(16) 0.0771(7) Uani 1 1 d . . . . .
H1 H 0.3420(12) 0.113(2) 0.1350(16) 0.077(8) Uiso 1 1 d . . . . .
H2 H 0.3438(12) 0.124(2) -0.0669(16) 0.076(8) Uiso 1 1 d . . . . .
H3 H 0.4287(15) 0.003(3) 0.0062(18) 0.105(10) Uiso 1 1 d . . . . .
H4 H 0.1884(12) 0.137(2) 0.1132(15) 0.070(7) Uiso 1 1 d . . . . .
H5 H 0.3151(12) 0.347(2) 0.1654(14) 0.070(7) Uiso 1 1 d . . . . .
H6 H 0.2881(14) 0.292(3) 0.280(2) 0.104(10) Uiso 1 1 d . . . . .
H7A H 0.4517(13) 0.026(2) 0.1872(16) 0.079(9) Uiso 1 1 d . . . . .
H7B H 0.4662(15) -0.056(3) 0.1354(18) 0.100(10) Uiso 1 1 d . . . . .
H9 H 0.4476(19) -0.104(3) 0.283(2) 0.137(14) Uiso 1 1 d . . . . .
H10 H 0.106(2) 0.261(3) 0.172(3) 0.152(18) Uiso 1 1 d . . . . .
H12 H 0.2139(19) 0.233(3) 0.393(2) 0.118(13) Uiso 1 1 d . . . . .
H13 H 0.3380(14) -0.135(3) 0.0726(19) 0.105(10) Uiso 1 1 d . . . . .
H14A H 0.2295(13) 0.117(2) 0.2988(17) 0.088(9) Uiso 1 1 d . . . . .
H14B H 0.1720(13) 0.097(2) 0.2271(16) 0.080(8) Uiso 1 1 d . . . . .
H15 H 0.3923(11) 0.319(2) 0.0488(13) 0.063(7) Uiso 1 1 d . . . . .
H16 H 0.2615(14) 0.508(3) 0.0198(17) 0.093(10) Uiso 1 1 d . . . . .
H17 H 0.3556(13) 0.613(3) 0.0638(17) 0.088(9) Uiso 1 1 d . . . . .
H18A H 0.4638(12) 0.562(2) 0.0728(15) 0.074(8) Uiso 1 1 d . . . . .
H18B H 0.4789(10) 0.4383(19) 0.0727(12) 0.054(6) Uiso 1 1 d . . . . .
H20 H 0.4838(17) 0.652(3) 0.187(2) 0.133(13) Uiso 1 1 d . . . . .
H21 H 0.4821(16) 0.343(3) 0.185(2) 0.121(12) Uiso 1 1 d . . . . .

loop_
_atom_site_aniso_label
_atom_site_aniso_U_11
_atom_site_aniso_U_22
_atom_site_aniso_U_33
_atom_site_aniso_U_23
_atom_site_aniso_U_13
_atom_site_aniso_U_12
Co1 0.0407(2) 0.0434(2) 0.0392(2) -0.00285(14) 0.00961(16) 0.00050(14)
Co2 0.0685(3) 0.0668(3) 0.0623(2) -0.00091(15) 0.01579(19) -0.00521(15)
O1 0.238(4) 0.137(3) 0.163(3) 0.046(2) 0.114(3) -0.021(3)
O2 0.132(2) 0.183(3) 0.103(2) 0.0206(19) -0.0298(19) -0.058(2)
O3 0.0894(18) 0.195(3) 0.154(3) -0.068(2) 0.0257(17) 0.0206(19)
O4 0.1210(19) 0.0854(16) 0.132(2) -0.0295(15) 0.0471(16) -0.0316(14)
N1 0.0471(9) 0.0468(9) 0.0545(10) -0.0003(7) 0.0148(8) 0.0044(7)
N2 0.0420(9) 0.0589(11) 0.0755(13) 0.0107(9) 0.0145(9) 0.0065(8)
N3 0.0506(10) 0.0598(11) 0.0394(9) -0.0037(7) 0.0123(7) 0.0014(7)
N4 0.0733(13) 0.0697(13) 0.0441(9) -0.0050(9) 0.0202(9) -0.0053(10)
N5 0.0460(9) 0.0470(9) 0.0484(9) -0.0044(7) 0.0108(7) -0.0034(7)
N6 0.0492(9) 0.0538(10) 0.0498(9) -0.0053(8) 0.0112(8) -0.0083(8)
C1 0.0508(12) 0.0668(14) 0.0611(13) 0.0050(11) 0.0163(10) 0.0114(10)
C2 0.0752(16) 0.0683(16) 0.0660(15) 0.0067(12) 0.0306(13) 0.0187(13)
C3 0.0724(16) 0.0776(18) 0.0879(19) 0.0091(15) 0.0406(14) 0.0237(14)
C4 0.0613(13) 0.0556(13) 0.0439(10) -0.0043(9) 0.0161(10) 0.0001(10)
C5 0.0609(14) 0.0922(19) 0.0500(12) -0.0125(13) 0.0143(11) -0.0178(14)
C6 0.0816(19) 0.108(2) 0.0445(13) -0.0171(13) 0.0163(13) -0.0287(16)
C7 0.0458(13) 0.0773(19) 0.0866(19) 0.0143(15) 0.0045(13) 0.0106(12)
C8 0.0470(11) 0.0665(14) 0.0610(13) 0.0072(11) 0.0096(10) 0.0151(10)
C9 0.0671(18) 0.179(4) 0.0653(18) 0.022(2) -0.0095(15) -0.034(2)
C10 0.076(2) 0.192(4) 0.0547(16) -0.032(2) 0.0004(15) 0.030(2)
C11 0.0694(16) 0.0687(16) 0.0449(12) -0.0002(9) 0.0216(12) -0.0101(11)
C12 0.109(2) 0.0800(19) 0.0429(13) 0.0040(12) 0.0125(14) 0.0236(16)
C13 0.114(2) 0.0833(19) 0.0474(13) 0.0071(13) 0.0103(14) -0.0223(17)
C14 0.094(2) 0.0707(17) 0.0541(13) 0.0007(12) 0.0326(14) -0.0076(15)
C15 0.0485(11) 0.0508(12) 0.0532(11) -0.0025(9) 0.0134(9) -0.0003(9)
C16 0.0520(13) 0.0518(14) 0.097(2) -0.0070(12) 0.0155(13) 0.0030(11)
C17 0.0643(15) 0.0444(13) 0.114(2) -0.0124(14) 0.0190(14) -0.0038(11)
C18 0.0517(12) 0.0719(16) 0.0577(13) -0.0025(12) 0.0143(10) -0.0153(11)
C19 0.0461(11) 0.0556(12) 0.0559(12) -0.0019(10) 0.0105(9) -0.0084(9)
C20 0.173(4) 0.0475(15) 0.0617(15) 0.0055(12) 0.0017(19) -0.0054(18)
C21 0.144(3) 0.0523(16) 0.0706(16) -0.0080(13) 0.0053(19) -0.0013(17)
C22 0.129(3) 0.081(2) 0.106(3) 0.0093(19) 0.048(2) -0.013(2)
C23 0.091(2) 0.085(2) 0.087(2) 0.0093(16) 0.0061(19) -0.0220(16)
C24 0.080(2) 0.116(3) 0.081(2) -0.0269(19) 0.0128(16) -0.006(2)
C25 0.0720(17) 0.083(2) 0.0746(17) -0.0068(15) 0.0214(14) -0.0103(14)

loop_
_atom_type_symbol
_atom_type_description
_atom_type_scat_dispersion_real
_atom_type_scat_dispersion_imag
_atom_type_scat_source
C C 0.0033 0.0016 'International Tables Vol C Tables 4.2.6.8 and 6.1.1.4'
H H 0.0000 0.0000 'International Tables Vol C Tables 4.2.6.8 and 6.1.1.4'
N N 0.0061 0.0033 'International Tables Vol C Tables 4.2.6.8 and 6.1.1.4'
O O 0.0106 0.0060 'International Tables Vol C Tables 4.2.6.8 and 6.1.1.4'
Co Co 0.3494 0.9721 'International Tables Vol C Tables 4.2.6.8 and 6.1.1.4'

loop_
_geom_angle_atom_site_label_1
_geom_angle_atom_site_label_2
_geom_angle_atom_site_label_3
_geom_angle
_geom_angle_site_symmetry_1
_geom_angle_site_symmetry_3
_geom_angle_publ_flag
N1 Co1 N1 180.0 . 7 ?
N1 Co1 N3 90.35(7) 7 . ?
N1 Co1 N3 89.65(7) 7 7 ?
N1 Co1 N3 89.65(7) . . ?
N1 Co1 N3 90.35(7) . 7 ?
N1 Co1 N5 91.38(8) 7 . ?
N1 Co1 N5 88.62(8) 7 7 ?
N1 Co1 N5 91.38(8) . 7 ?
N1 Co1 N5 88.62(8) . . ?
N3 Co1 N3 180.0 . 7 ?
N3 Co1 N5 89.88(7) 7 . ?
N3 Co1 N5 90.12(7) . . ?
N3 Co1 N5 89.88(7) . 7 ?
N3 Co1 N5 90.12(7) 7 7 ?
N5 Co1 N5 180.0 . 7 ?
C22 Co2 C25 109.66(16) . . ?
C23 Co2 C22 109.91(18) . . ?
C23 Co2 C25 112.57(14) . . ?
C24 Co2 C22 108.17(19) . . ?
C24 Co2 C23 109.19(18) . . ?
C24 Co2 C25 107.21(16) . . ?
C1 N1 Co1 125.89(15) . . ?
C1 N1 C2 104.5(2) . . ?
C2 N1 Co1 129.62(16) . . ?
C1 N2 C3 106.8(2) . . ?
C1 N2 C7 125.0(2) . . ?
C3 N2 C7 128.0(2) . . ?
C4 N3 Co1 126.65(15) . . ?
C4 N3 C5 105.0(2) . . ?
C5 N3 Co1 128.39(17) . . ?
C4 N4 C6 106.6(2) . . ?
C4 N4 C14 127.0(2) . . ?
C6 N4 C14 126.1(2) . . ?
C15 N5 Co1 127.35(15) . . ?
C15 N5 C16 104.53(18) . . ?
C16 N5 Co1 128.04(15) . . ?
C15 N6 C17 106.61(19) . . ?
C15 N6 C18 126.0(2) . . ?
C17 N6 C18 127.2(2) . . ?
N1 C1 N2 111.7(2) . . ?
N1 C1 H1 126.5(16) . . ?
N2 C1 H1 121.8(16) . . ?
N1 C2 H2 120.1(17) . . ?
C3 C2 N1 110.6(2) . . ?
C3 C2 H2 129.2(17) . . ?
N2 C3 H3 122(2) . . ?
C2 C3 N2 106.4(2) . . ?
C2 C3 H3 131(2) . . ?
N3 C4 N4 111.9(2) . . ?
N3 C4 H4 127.3(16) . . ?
N4 C4 H4 120.7(16) . . ?
N3 C5 H5 120.4(16) . . ?
C6 C5 N3 109.9(2) . . ?
C6 C5 H5 129.7(16) . . ?
N4 C6 H6 119(2) . . ?
C5 C6 N4 106.6(2) . . ?
C5 C6 H6 134(2) . . ?
N2 C7 C8 113.0(2) . . ?
N2 C7 H7A 104.4(19) . . ?
N2 C7 H7B 106.6(19) . . ?
C8 C7 H7A 114.6(19) . . ?
C8 C7 H7B 109.2(18) . . ?
H7A C7 H7B 109(3) . . ?
C9 C8 C7 120.7(3) . . ?
C13 C8 C7 122.6(2) . . ?
C13 C8 C9 116.8(3) . . ?
C8 C9 C10 122.0(3) . 4_545 ?
C8 C9 H9 120(2) . . ?
C10 C9 H9 118(2) 4_545 . ?
C9 C10 H10 122(2) 4 . ?
C11 C10 C9 121.1(3) . 4 ?
C11 C10 H10 117(2) . . ?
C10 C11 C12 117.5(3) . . ?
C10 C11 C14 121.5(2) . . ?
C12 C11 C14 120.9(2) . . ?
C11 C12 C13 121.0(3) . 4 ?
C11 C12 H12 122(2) . . ?
C13 C12 H12 117(2) 4 . ?
C8 C13 C12 121.6(3) . 4_545 ?
C8 C13 H13 121.1(19) . . ?
C12 C13 H13 117.3(19) 4_545 . ?
N4 C14 C11 110.7(2) . . ?
N4 C14 H14A 105.1(17) . . ?
N4 C14 H14B 105.2(16) . . ?
C11 C14 H14A 113.8(17) . . ?
C11 C14 H14B 111.2(17) . . ?
H14A C14 H14B 110(2) . . ?
N5 C15 N6 112.0(2) . . ?
N5 C15 H15 126.2(16) . . ?
N6 C15 H15 121.7(15) . . ?
N5 C16 H16 120(2) . . ?
C17 C16 N5 110.1(2) . . ?
C17 C16 H16 130(2) . . ?
N6 C17 H17 121.7(19) . . ?
C16 C17 N6 106.7(2) . . ?
C16 C17 H17 131.2(19) . . ?
N6 C18 C19 111.72(18) . . ?
N6 C18 H18A 106.9(17) . . ?
N6 C18 H18B 106.4(13) . . ?
C19 C18 H18A 110.0(17) . . ?
C19 C18 H18B 110.0(13) . . ?
H18A C18 H18B 112(2) . . ?
C20 C19 C18 122.7(2) . . ?
C20 C19 C21 117.0(2) . . ?
C21 C19 C18 120.3(2) . . ?
C19 C20 C20 121.68(16) . 2_655 ?
C19 C20 H20 117(3) . . ?
C20 C20 H20 121(3) 2_655 . ?
C19 C21 C21 121.32(16) . 2_655 ?
C19 C21 H21 117(2) . . ?
C21 C21 H21 122(2) 2_655 . ?
O1 C22 Co2 178.3(4) . . ?
O2 C23 Co2 177.8(4) . . ?
O3 C24 Co2 178.6(3) . . ?
O4 C25 Co2 178.8(3) . . ?

loop_
_geom_bond_atom_site_label_1
_geom_bond_atom_site_label_2
_geom_bond_distance
_geom_bond_site_symmetry_2
_geom_bond_publ_flag
Co1 N1 2.1567(18) . ?
Co1 N1 2.1568(18) 7 ?
Co1 N3 2.160(2) . ?
Co1 N3 2.160(2) 7 ?
Co1 N5 2.1640(18) . ?
Co1 N5 2.1641(18) 7 ?
Co2 C22 1.750(4) . ?
Co2 C23 1.738(4) . ?
Co2 C24 1.737(4) . ?
Co2 C25 1.762(3) . ?
O1 C22 1.148(4) . ?
O2 C23 1.148(4) . ?
O3 C24 1.157(4) . ?
O4 C25 1.146(3) . ?
N1 C1 1.315(3) . ?
N1 C2 1.362(3) . ?
N2 C1 1.339(3) . ?
N2 C3 1.350(3) . ?
N2 C7 1.469(3) . ?
N3 C4 1.310(3) . ?
N3 C5 1.368(3) . ?
N4 C4 1.342(3) . ?
N4 C6 1.357(4) . ?
N4 C14 1.470(3) . ?
N5 C15 1.317(3) . ?
N5 C16 1.361(3) . ?
N6 C15 1.334(3) . ?
N6 C17 1.350(3) . ?
N6 C18 1.467(3) . ?
C1 H1 0.97(3) . ?
C2 C3 1.335(4) . ?
C2 H2 0.93(3) . ?
C3 H3 0.96(3) . ?
C4 H4 0.93(3) . ?
C5 C6 1.344(4) . ?
C5 H5 0.94(3) . ?
C6 H6 0.92(4) . ?
C7 C8 1.499(4) . ?
C7 H7A 0.91(3) . ?
C7 H7B 1.00(3) . ?
C8 C9 1.365(4) . ?
C8 C13 1.359(4) . ?
C9 C10 1.369(5) 4_545 ?
C9 H9 0.99(4) . ?
C10 C11 1.357(4) . ?
C10 H10 1.15(5) . ?
C11 C12 1.367(3) . ?
C11 C14 1.502(4) . ?
C12 C13 1.376(4) 4 ?
C12 H12 1.02(4) . ?
C13 H13 1.00(3) . ?
C14 H14A 1.00(3) . ?
C14 H14B 0.98(3) . ?
C15 H15 0.91(3) . ?
C16 C17 1.342(4) . ?
C16 H16 0.88(3) . ?
C17 H17 0.92(3) . ?
C18 C19 1.508(3) . ?
C18 H18A 0.93(3) . ?
C18 H18B 1.01(2) . ?
C19 C20 1.354(4) . ?
C19 C21 1.359(4) . ?
C20 C20 1.373(6) 2_655 ?
C20 H20 0.92(4) . ?
C21 C21 1.381(6) 2_655 ?
C21 H21 0.96(4) . ?
